data_2018839
loop_
_publ_author_name
'Gomes, Ligia R.'
'Low, John Nicolson'
'Wardell, James L.'
'Pinheiro, Alessandra C.'
'Mendon\,ca, Thais C. N. de'
'de Souza, Marcus V. N.'

_publ_section_title
;
 Three 2-(methysulfanyl)nicotinamides
;
_journal_coeditor_code SK3475
_journal_issue 3
_journal_name_full 'Acta Crystallographica Section C'
_journal_page_first 293
_journal_page_last 298
_journal_paper_doi 10.1107/S0108270113004344
_journal_volume 69
_journal_year 2013
_chemical_formula_iupac 'C9 H12 N2 O2 S, 2H2 O'
_chemical_formula_moiety 'C9 H12 N2 O2 S, 2(H2 O)'
_chemical_formula_sum 'C9 H16 N2 O4 S'
_chemical_formula_weight 248.30
_chemical_name_systematic
;
<i>N</i>-(2-Hydroxyethyl)-2-(methylsulfanyl)nicotinamide dihydrate
;
_space_group_IT_number 14
_symmetry_cell_setting monoclinic
_symmetry_space_group_name_Hall '-P 2yn'
_symmetry_space_group_name_H-M 'P 1 21/n 1'
_atom_sites_solution_hydrogens geom
_atom_sites_solution_primary direct
_atom_sites_solution_secondary difmap
_audit_creation_method SHELXL-97
_cell_angle_alpha 90.00
_cell_angle_beta 90.341(5)
_cell_angle_gamma 90.00
_cell_formula_units_Z 4
_cell_length_a 7.194(2)
_cell_length_b 7.285(3)
_cell_length_c 22.388(8)
_cell_measurement_reflns_used 11307
_cell_measurement_temperature 100(2)
_cell_measurement_theta_max 27.6
_cell_measurement_theta_min 3.0
_cell_volume 1173.3(7)
_computing_cell_refinement
;
<i>CrystalClear-SM Expert</i> (Rigaku, 2011)
;
_computing_data_collection
;
<i>CrystalClear-SM Expert</i> (Rigaku, 2011)
;
_computing_data_reduction
;
<i>CrystalClear-SM Expert</i> (Rigaku, 2011)
;
_computing_molecular_graphics 'PLATON (Spek, 2009)'
_computing_publication_material
;
OSCAIL (McArdle <i>et al.</i>, 2004) and
SHELXL97 (Sheldrick, 2008)
;
_computing_structure_refinement
;
OSCAIL (McArdle <i>et al.</i>, 2004) and
SHELXL97 (Sheldrick, 2008)
;
_computing_structure_solution 'SHELXS97 (Sheldrick, 2008)'
_diffrn_ambient_temperature 100
_diffrn_detector_area_resol_mean 28.5714
_diffrn_measured_fraction_theta_full 0.995
_diffrn_measured_fraction_theta_max 0.995
_diffrn_measurement_device
;
AFC12 (Right): Kappa 3 circle
;
_diffrn_measurement_device_type
;
Rigaku Saturn724+ (2x2 bin mode)
;
_diffrn_measurement_method 'profile data from \w-scans'
_diffrn_radiation_monochromator Confocal
_diffrn_radiation_type 'Mo K\a'
_diffrn_radiation_wavelength 0.71075
_diffrn_reflns_av_R_equivalents 0.0160
_diffrn_reflns_av_sigmaI/netI 0.0136
_diffrn_reflns_limit_h_max 8
_diffrn_reflns_limit_h_min -8
_diffrn_reflns_limit_k_max 8
_diffrn_reflns_limit_k_min -8
_diffrn_reflns_limit_l_max 25
_diffrn_reflns_limit_l_min -26
_diffrn_reflns_number 6865
_diffrn_reflns_theta_full 25.00
_diffrn_reflns_theta_max 25.02
_diffrn_reflns_theta_min 2.94
_exptl_absorpt_coefficient_mu 0.278
_exptl_absorpt_correction_T_max 0.9862
_exptl_absorpt_correction_T_min 0.9313
_exptl_absorpt_correction_type multi-scan
_exptl_absorpt_process_details
;
(<i>CrystalClear-SM Expert</i>; Rigaku, 2011)
;
_exptl_crystal_colour colourless
_exptl_crystal_density_diffrn 1.406
_exptl_crystal_density_method 'not measured'
_exptl_crystal_description plate
_exptl_crystal_F_000 528
_exptl_crystal_size_max 0.26
_exptl_crystal_size_mid 0.12
_exptl_crystal_size_min 0.05
_refine_diff_density_max 0.252
_refine_diff_density_min -0.243
_refine_ls_extinction_method none
_refine_ls_goodness_of_fit_ref 1.067
_refine_ls_hydrogen_treatment constr
_refine_ls_matrix_type full
_refine_ls_number_parameters 146
_refine_ls_number_reflns 2063
_refine_ls_number_restraints 0
_refine_ls_restrained_S_all 1.067
_refine_ls_R_factor_all 0.0283
_refine_ls_R_factor_gt 0.0269
_refine_ls_shift/su_max 0.000
_refine_ls_shift/su_mean 0.000
_refine_ls_structure_factor_coef Fsqd
_refine_ls_weighting_details 'calc w=1/[\s^2^(Fo^2^)+(0.0367P)^2^+0.5790P] where P=(Fo^2^+2Fc^2^)/3'
_refine_ls_weighting_scheme calc
_refine_ls_wR_factor_gt 0.0701
_refine_ls_wR_factor_ref 0.0711
_reflns_number_gt 1977
_reflns_number_total 2063
_reflns_threshold_expression I>2sigma(I)
_cod_data_source_file sk3475.cif
_cod_data_source_block III
_cod_original_sg_symbol_H-M 'P 21/n'
_cod_database_code 2018839
_cod_database_fobs_code 2018839

loop_
_symmetry_equiv_pos_as_xyz
'x, y, z'
'-x+1/2, y+1/2, -z+1/2'
'-x, -y, -z'
'x-1/2, -y-1/2, z-1/2'

loop_
_atom_site_type_symbol
_atom_site_label
_atom_site_fract_x
_atom_site_fract_y
_atom_site_fract_z
_atom_site_U_iso_or_equiv
_atom_site_adp_type
_atom_site_calc_flag
_atom_site_refinement_flags
_atom_site_occupancy
_atom_site_symmetry_multiplicity
S S12 0.16008(5) 0.17288(4) 0.496490(14) 0.01456(12) Uani d . 1 1
O O1 0.14465(13) 0.15851(13) 0.35800(4) 0.0178(2) Uani d . 1 1
O O23 0.63288(13) 0.21703(14) 0.22908(4) 0.0189(2) Uani d . 1 1
H H23 0.6034 0.3265 0.2359 0.028 Uiso d R 1 1
N N2 0.45696(15) 0.17664(14) 0.34545(5) 0.0139(2) Uani d . 1 1
H H2 0.5746 0.2354 0.3572 0.017 Uiso d R 1 1
N N11 0.25158(14) 0.52793(15) 0.50671(5) 0.0126(2) Uani d . 1 1
C C1 0.29727(17) 0.23204(18) 0.36899(6) 0.0125(3) Uani d . 1 1
C C12 0.24506(17) 0.38431(18) 0.46972(6) 0.0115(3) Uani d . 1 1
C C13 0.30932(17) 0.39415(18) 0.41033(6) 0.0120(3) Uani d . 1 1
C C14 0.37886(17) 0.55973(18) 0.38990(6) 0.0140(3) Uani d . 1 1
H H14 0.4243 0.5702 0.3503 0.017 Uiso calc R 1 1
C C15 0.38137(18) 0.71039(18) 0.42798(6) 0.0143(3) Uani d . 1 1
H H15 0.4257 0.8262 0.4147 0.017 Uiso calc R 1 1
C C16 0.31791(18) 0.68745(18) 0.48552(6) 0.0135(3) Uani d . 1 1
H H16 0.3213 0.7902 0.5116 0.016 Uiso calc R 1 1
C C21 0.46845(19) 0.02847(18) 0.30153(6) 0.0159(3) Uani d . 1 1
H H21A 0.3589 -0.0527 0.3057 0.019 Uiso calc R 1 1
H H21B 0.5811 -0.0457 0.3096 0.019 Uiso calc R 1 1
C C22 0.47580(19) 0.10174(19) 0.23793(6) 0.0177(3) Uani d . 1 1
H H22A 0.4812 -0.0026 0.2097 0.021 Uiso calc R 1 1
H H22B 0.3609 0.1720 0.2293 0.021 Uiso calc R 1 1
C C121 0.11816(19) 0.2207(2) 0.57439(6) 0.0173(3) Uani d . 1 1
H H12A 0.2350 0.2567 0.5938 0.026 Uiso calc R 1 1
H H12B 0.0689 0.1105 0.5938 0.026 Uiso calc R 1 1
H H12C 0.0278 0.3208 0.5778 0.026 Uiso calc R 1 1
O O2 0.80120(13) 0.33454(13) 0.37567(4) 0.0185(2) Uani d . 1 1
H H2A 0.7959 0.3934 0.4074 0.028 Uiso d R 1 1
H H2B 0.8969 0.2784 0.3749 0.028 Uiso d R 1 1
O O3 0.52737(13) 0.56527(13) 0.25016(4) 0.0185(2) Uani d . 1 1
H H3A 0.6327 0.6270 0.2546 0.028 Uiso d R 1 1
H H3B 0.4761 0.5936 0.2199 0.028 Uiso d R 1 1

loop_
_atom_site_aniso_label
_atom_site_aniso_U_11
_atom_site_aniso_U_22
_atom_site_aniso_U_33
_atom_site_aniso_U_12
_atom_site_aniso_U_13
_atom_site_aniso_U_23
S12 0.01866(19) 0.01151(18) 0.01353(19) -0.00259(12) 0.00296(13) -0.00031(12)
O1 0.0135(5) 0.0220(5) 0.0179(5) -0.0025(4) 0.0007(4) -0.0069(4)
O23 0.0196(5) 0.0173(5) 0.0198(5) 0.0005(4) 0.0046(4) 0.0003(4)
N2 0.0135(5) 0.0146(6) 0.0136(6) -0.0010(4) 0.0020(4) -0.0037(4)
N11 0.0117(5) 0.0133(5) 0.0126(5) 0.0017(4) -0.0003(4) -0.0010(4)
C1 0.0141(6) 0.0139(6) 0.0096(6) 0.0000(5) 0.0004(5) 0.0018(5)
C12 0.0087(6) 0.0125(6) 0.0132(6) 0.0007(5) -0.0006(5) 0.0004(5)
C13 0.0091(6) 0.0144(6) 0.0124(6) 0.0016(5) -0.0010(5) -0.0010(5)
C14 0.0119(6) 0.0181(7) 0.0120(6) 0.0015(5) 0.0002(5) 0.0019(5)
C15 0.0127(6) 0.0123(6) 0.0178(7) -0.0009(5) -0.0009(5) 0.0029(5)
C16 0.0119(6) 0.0121(6) 0.0165(7) 0.0015(5) -0.0016(5) -0.0024(5)
C21 0.0175(7) 0.0133(6) 0.0169(7) 0.0003(5) 0.0038(5) -0.0043(5)
C22 0.0183(7) 0.0181(7) 0.0166(7) 0.0002(6) 0.0001(5) -0.0041(5)
C121 0.0193(7) 0.0191(7) 0.0134(7) -0.0032(6) 0.0022(5) 0.0013(5)
O2 0.0152(5) 0.0243(5) 0.0161(5) 0.0004(4) 0.0013(4) -0.0070(4)
O3 0.0186(5) 0.0206(5) 0.0163(5) -0.0007(4) -0.0005(4) 0.0037(4)

loop_
_atom_type_symbol
_atom_type_description
_atom_type_scat_dispersion_real
_atom_type_scat_dispersion_imag
_atom_type_scat_source
C C 0.0033 0.0016 'International Tables Vol C Tables 4.2.6.8 and 6.1.1.4'
H H 0.0000 0.0000 'International Tables Vol C Tables 4.2.6.8 and 6.1.1.4'
N N 0.0061 0.0033 'International Tables Vol C Tables 4.2.6.8 and 6.1.1.4'
O O 0.0106 0.0060 'International Tables Vol C Tables 4.2.6.8 and 6.1.1.4'
S S 0.1246 0.1234 'International Tables Vol C Tables 4.2.6.8 and 6.1.1.4'

loop_
_geom_angle_atom_site_label_1
_geom_angle_atom_site_label_2
_geom_angle_atom_site_label_3
_geom_angle
C12 S12 C121 102.71(6)
C22 O23 H23 109.5
C1 N2 C21 122.88(11)
C1 N2 H2 120.4
C21 N2 H2 116.7
C12 N11 C16 118.03(11)
O1 C1 N2 123.66(12)
O1 C1 C13 120.49(11)
N2 C1 C13 115.84(11)
N11 C12 C13 122.27(12)
N11 C12 S12 118.99(10)
C13 C12 S12 118.72(10)
C14 C13 C12 118.44(12)
C14 C13 C1 120.06(11)
C12 C13 C1 121.47(12)
C13 C14 C15 119.26(12)
C13 C14 H14 120.4
C15 C14 H14 120.4
C16 C15 C14 118.29(12)
C16 C15 H15 120.9
C14 C15 H15 120.9
N11 C16 C15 123.69(12)
N11 C16 H16 118.2
C15 C16 H16 118.2
N2 C21 C22 111.87(11)
N2 C21 H21A 109.2
C22 C21 H21A 109.2
N2 C21 H21B 109.2
C22 C21 H21B 109.2
H21A C21 H21B 107.9
O23 C22 C21 111.68(11)
O23 C22 H22A 109.3
C21 C22 H22A 109.3
O23 C22 H22B 109.3
C21 C22 H22B 109.3
H22A C22 H22B 107.9
S12 C121 H12A 109.5
S12 C121 H12B 109.5
H12A C121 H12B 109.5
S12 C121 H12C 109.5
H12A C121 H12C 109.5
H12B C121 H12C 109.5
H2A O2 H2B 109.0
H3A O3 H3B 110.9

loop_
_geom_bond_atom_site_label_1
_geom_bond_atom_site_label_2
_geom_bond_distance
S12 C12 1.7635(14)
S12 C121 1.8055(15)
O1 C1 1.2449(16)
O23 C22 1.4228(17)
O23 H23 0.8397
N2 C1 1.3295(17)
N2 C21 1.4628(17)
N2 H2 0.9827
N11 C12 1.3351(17)
N11 C16 1.3439(18)
C1 C13 1.5026(18)
C12 C13 1.4121(19)
C13 C14 1.3846(19)
C14 C15 1.390(2)
C14 H14 0.9500
C15 C16 1.379(2)
C15 H15 0.9500
C16 H16 0.9500
C21 C22 1.5219(19)
C21 H21A 0.9900
C21 H21B 0.9900
C22 H22A 0.9900
C22 H22B 0.9900
C121 H12A 0.9800
C121 H12B 0.9800
C121 H12C 0.9800
O2 H2A 0.8308
O2 H2B 0.8012
O3 H3A 0.8865
O3 H3B 0.7957

loop_
_geom_hbond_atom_site_label_D
_geom_hbond_atom_site_label_H
_geom_hbond_atom_site_label_A
_geom_hbond_site_symmetry_A
_geom_hbond_distance_DH
_geom_hbond_distance_HA
_geom_hbond_distance_DA
_geom_hbond_angle_DHA
N2 H2 O2 . 0.98 1.83 2.8096(16) 176
O23 H23 O3 . 0.84 1.85 2.6906(17) 177
O3 H3B O1 2 0.80 2.00 2.7966(15) 178
O3 H3A O23 2_655 0.89 1.84 2.7200(15) 170
O2 H2A N11 3_666 0.83 2.04 2.8449(17) 164
C14 H14 O3 . 0.95 2.37 3.3122(19) 174
C21 H21A O1 . 0.99 2.48 2.8208(17) 100

loop_
_geom_torsion_atom_site_label_1
_geom_torsion_atom_site_label_2
_geom_torsion_atom_site_label_3
_geom_torsion_atom_site_label_4
_geom_torsion
C21 N2 C1 O1 3.3(2)
C21 N2 C1 C13 -176.08(11)
C16 N11 C12 C13 1.62(18)
C16 N11 C12 S12 179.59(9)
C121 S12 C12 N11 -3.62(12)
C121 S12 C12 C13 174.42(10)
N11 C12 C13 C14 -0.92(18)
S12 C12 C13 C14 -178.90(9)
N11 C12 C13 C1 -178.76(11)
S12 C12 C13 C1 3.27(16)
O1 C1 C13 C14 -120.22(14)
N2 C1 C13 C14 59.14(16)
O1 C1 C13 C12 57.58(17)
N2 C1 C13 C12 -123.06(13)
C12 C13 C14 C15 -0.68(18)
C1 C13 C14 C15 177.19(11)
C13 C14 C15 C16 1.50(19)
C12 N11 C16 C15 -0.74(19)
C14 C15 C16 N11 -0.8(2)
C1 N2 C21 C22 97.15(14)
N2 C21 C22 O23 59.98(14)

loop_
_cod_related_entry_id
_cod_related_entry_database
_cod_related_entry_code
1 ChemSpider 30654425
